data_7133590
loop_
_publ_author_name
'Kuziola, Jennifer'
'N&#xf6;thling, Nils'
'Leutzsch, Markus'
'Cornella, Josep'

_publ_section_title
;
 Synthesis and characterization of chlorotriarylbismuthonium salts.
;
_journal_issue 76
_journal_name_full 'Chemical communications (Cambridge, England)'
_journal_page_first 10532
_journal_page_last 10535
_journal_paper_doi 10.1039/d4cc03364g
_journal_volume 60
_journal_year 2024
_chemical_formula_moiety 'C32 H12 B F24, C24 H27 Bi Cl '
_chemical_formula_sum 'C56 H39 B Bi Cl F24'
_chemical_formula_weight 1423.11
_chemical_name_systematic 'Chloro-tris(3,5-dimethylphenyl)bismuthonium tetrakis(3,5-bis(trifluoromethyl)phenyl)borate'
_chemical_properties_physical none
_space_group_crystal_system monoclinic
_space_group_IT_number 14
_space_group_name_Hall '-P 2ybc'
_space_group_name_H-M_alt 'P 1 21/c 1'
_atom_sites_solution_hydrogens geom
_atom_sites_solution_primary dual
_atom_sites_solution_secondary difmap
_audit_block_code 15634
_audit_creation_date 2024-04-24
_audit_creation_method
;
Olex2 1.5
(compiled 2023.08.24 svn.re1ec1418 for OlexSys, GUI svn.r6817)
;
_audit_update_record
;
2024-05-17 deposited with the CCDC.	2024-08-26 downloaded from the CCDC.
;
_cell_angle_alpha 90
_cell_angle_beta 106.109(2)
_cell_angle_gamma 90
_cell_formula_units_Z 4
_cell_length_a 18.1228(8)
_cell_length_b 15.8254(6)
_cell_length_c 20.0417(9)
_cell_measurement_reflns_used 9849
_cell_measurement_temperature 150(2)
_cell_measurement_theta_max 28.81
_cell_measurement_theta_min 2.34
_cell_volume 5522.3(4)
_computing_cell_refinement 'SAINT software (Bruker AXS, 2004)'
_computing_data_collection 'APEX3 (Bruker AXS, 2005-2017)'
_computing_data_reduction 'SAINT software (Bruker AXS, 2004)'
_computing_molecular_graphics 'DIAMOND (Crystal Impact GbR, 1997-2014)'
_computing_publication_material 'Olex2 1.5 (Dolomanov et al., 2009)'
_computing_structure_refinement 'SHELXL (G. M. Sheldrick, 2015)'
_computing_structure_solution 'SHELXT (G. M. Sheldrick, 2015)'
_diffrn_ambient_temperature 150(2)
_diffrn_detector_area_resol_mean 66.67
_diffrn_measured_fraction_theta_full 1.000
_diffrn_measured_fraction_theta_max 1.000
_diffrn_measurement_device_type 'Bruker-AXS Kappa Mach3 APEX-II'
_diffrn_measurement_method 'CCD \f- and \w-scans'
_diffrn_radiation_monochromator 'Incoatec Helios mirrors'
_diffrn_radiation_source 1\mS
_diffrn_radiation_type Mo-K\a
_diffrn_radiation_wavelength 0.71073
_diffrn_reflns_av_R_equivalents 0.0466
_diffrn_reflns_av_unetI/netI 0.0270
_diffrn_reflns_Laue_measured_fraction_full 1.000
_diffrn_reflns_Laue_measured_fraction_max 1.000
_diffrn_reflns_limit_h_max 25
_diffrn_reflns_limit_h_min -25
_diffrn_reflns_limit_k_max 22
_diffrn_reflns_limit_k_min -22
_diffrn_reflns_limit_l_max 28
_diffrn_reflns_limit_l_min -28
_diffrn_reflns_number 179506
_diffrn_reflns_point_group_measured_fraction_full 1.000
_diffrn_reflns_point_group_measured_fraction_max 1.000
_diffrn_reflns_theta_full 25.242
_diffrn_reflns_theta_max 30.508
_diffrn_reflns_theta_min 1.169
_diffrn_source_current 0.0
_diffrn_source_power 0.0
_diffrn_source_voltage 0.0
_diffrn_standards_number 0
_exptl_absorpt_coefficient_mu 3.360
_exptl_absorpt_correction_T_max 0.83841
_exptl_absorpt_correction_T_min 0.47600
_exptl_absorpt_correction_type gaussian
_exptl_absorpt_process_details 'SADABS (Bruker AXS, 2012)'
_exptl_crystal_colour colourless
_exptl_crystal_colour_primary colourless
_exptl_crystal_density_diffrn 1.712
_exptl_crystal_description needle
_exptl_crystal_F_000 2784
_exptl_crystal_recrystallization_method 'Re-crystallisation from solvent:  dichloromethane, pentane'
_exptl_crystal_size_max 0.422
_exptl_crystal_size_mid 0.15
_exptl_crystal_size_min 0.083
_refine_diff_density_max 1.721
_refine_diff_density_min -1.012
_refine_diff_density_rms 0.098
_refine_ls_extinction_method none
_refine_ls_goodness_of_fit_ref 1.027
_refine_ls_hydrogen_treatment constr
_refine_ls_matrix_type full
_refine_ls_number_parameters 934
_refine_ls_number_reflns 16869
_refine_ls_number_restraints 102
_refine_ls_restrained_S_all 1.101
_refine_ls_R_factor_all 0.0486
_refine_ls_R_factor_gt 0.0329
_refine_ls_shift/su_max 0.004
_refine_ls_shift/su_mean 0.000
_refine_ls_structure_factor_coef Fsqd
_refine_ls_weighting_details 'w=1/[\s^2^(Fo^2^)+(0.0308P)^2^+11.5886P] where P=(Fo^2^+2Fc^2^)/3'
_refine_ls_weighting_scheme calc
_refine_ls_wR_factor_gt 0.0741
_refine_ls_wR_factor_ref 0.0809
_reflns_Friedel_coverage 0.000
_reflns_number_gt 13456
_reflns_number_total 16869
_reflns_threshold_expression 'I > 2\s(I)'
_cod_data_source_file d4cc03364g2.cif
_cod_data_source_block 15634sadabs
_cod_depositor_comments 'Adding full bibliography for 7133586--7133592.cif.'
_cod_database_code 7133590
_shelx_shelxl_version_number 2019/3
_shelx_space_group_comment
;
The symmetry employed for this shelxl refinement is uniquely defined
by the following loop, which should always be used as a source of
symmetry information in preference to the above space-group names.
They are only intended as comments.
;
_shelx_estimated_absorpt_t_max 0.768
_shelx_estimated_absorpt_t_min 0.331
_olex2_refinement_description
;
1. Fixed Uiso
 At 1.2 times of:
  All C(H) groups
 At 1.5 times of:
  All C(H,H,H) groups
2. Uiso/Uaniso restraints and constraints
Uanis(F20A) \\sim Ueq, Uanis(F21A) \\sim Ueq, Uanis(F19A) \\sim Ueq,
Uanis(C55A) \\sim Ueq: with sigma of 0.001 and sigma for terminal atoms of 0.002
Uanis(F23A) \\sim Ueq, Uanis(C56A) \\sim Ueq, Uanis(F24A) \\sim Ueq,
Uanis(F22A) \\sim Ueq: with sigma of 0.001 and sigma for terminal atoms of 0.002
Uanis(F8A) \\sim Ueq, Uanis(F9A) \\sim Ueq, Uanis(F7A) \\sim Ueq: with sigma of
0.001 and sigma for terminal atoms of 0.002
Uanis(F14A) \\sim Ueq, Uanis(F13A) \\sim Ueq, Uanis(F15A) \\sim Ueq: with sigma
of 0.001 and sigma for terminal atoms of 0.002
Uanis(F10A) \\sim Ueq, Uanis(F11A) \\sim Ueq, Uanis(F12A) \\sim Ueq: with sigma
of 0.001 and sigma for terminal atoms of 0.002
3. Others
 Fixed Sof: F1A(0.6) F2A(0.6) F3A(0.6) F4A(0.6) F5A(0.6) F6A(0.6) F7A(0.6)
 F8A(0.6) F9A(0.6) F10A(0.6) F11A(0.6) F12A(0.6) F13A(0.6) F14A(0.6) F15A(0.6)
 F16A(0.6) F17A(0.6) F18A(0.6) F19A(0.7) F20A(0.7) F21A(0.7) F22A(0.6)
 F23A(0.6) F24A(0.6) C55A(0.7) C56A(0.6) F1B(0.2) F2B(0.2) F3B(0.2) F4B(0.2)
 F5B(0.2) F6B(0.2) F7B(0.4) F8B(0.4) F9B(0.4) F10B(0.2) F11B(0.2) F12B(0.2)
 F13B(0.2) F14B(0.2) F15B(0.2) F16B(0.2) F17B(0.2) F18B(0.2) F19B(0.3)
 F20B(0.3) F21B(0.3) F22B(0.2) F23B(0.2) F24B(0.2) C55B(0.3) C56B(0.2) F1C(0.2)
 F2C(0.2) F3C(0.2) F4C(0.2) F5C(0.2) F6C(0.2) F10C(0.2) F11C(0.2) F12C(0.2)
 F13C(0.2) F14C(0.2) F15C(0.2) F16C(0.2) F17C(0.2) F18C(0.2) F22C(0.2)
 F23C(0.2) F24C(0.2) C56C(0.2)
4.a Aromatic/amide H refined with riding coordinates:
 C2(H2), C4(H4), C6(H6), C10(H10), C12(H12), C14(H14), C18(H18), C20(H20),
 C22(H22), C26(H26), C28(H28), C30(H30), C34(H34), C36(H36), C38(H38), C42(H42),
  C44(H44), C46(H46), C50(H50), C52(H52), C54(H54)
4.b Idealised Me refined as rotating group:
 C7(H7A,H7B,H7C), C8(H8A,H8B,H8C), C15(H15A,H15B,H15C), C16(H16A,H16B,H16C),
 C23(H23A,H23B,H23C), C24(H24A,H24B,H24C)
;
_olex2_submission_special_instructions 'No special instructions were received'

loop_
_space_group_symop_operation_xyz
'x, y, z'
'-x, y+1/2, -z+1/2'
'-x, -y, -z'
'x, -y-1/2, z-1/2'

loop_
_atom_site_label
_atom_site_type_symbol
_atom_site_fract_x
_atom_site_fract_y
_atom_site_fract_z
_atom_site_U_iso_or_equiv
_atom_site_adp_type
_atom_site_occupancy
_atom_site_site_symmetry_order
_atom_site_calc_flag
_atom_site_refinement_flags_posn
_atom_site_refinement_flags_adp
_atom_site_refinement_flags_occupancy
_atom_site_disorder_assembly
_atom_site_disorder_group
Bi1 Bi 0.21782(2) 0.75574(2) 0.59281(2) 0.02183(3) Uani 1 1 d . . . . .
Cl1 Cl 0.21731(5) 0.61202(5) 0.55401(4) 0.03404(16) Uani 1 1 d . . . . .
C1 C 0.21117(16) 0.82481(18) 0.49695(14) 0.0222(5) Uani 1 1 d . . . . .
C2 C 0.16211(17) 0.7923(2) 0.43691(15) 0.0270(6) Uani 1 1 d . . . . .
H2 H 0.137716 0.739188 0.437204 0.032 Uiso 1 1 calc R U . . .
C3 C 0.14934(18) 0.8391(2) 0.37608(15) 0.0300(6) Uani 1 1 d . . . . .
C4 C 0.18627(18) 0.9168(2) 0.37830(16) 0.0308(7) Uani 1 1 d . . . . .
H4 H 0.177064 0.949098 0.336838 0.037 Uiso 1 1 calc R U . . .
C5 C 0.23599(18) 0.94885(19) 0.43872(16) 0.0272(6) Uani 1 1 d . . . . .
C6 C 0.24832(17) 0.90166(18) 0.49969(15) 0.0248(6) Uani 1 1 d . . . . .
H6 H 0.281474 0.921858 0.542110 0.030 Uiso 1 1 calc R U . . .
C7 C 0.0954(3) 0.8059(3) 0.30947(18) 0.0526(11) Uani 1 1 d . . . . .
H7A H 0.042583 0.822219 0.307192 0.079 Uiso 1 1 calc R U . . .
H7B H 0.099112 0.744185 0.308427 0.079 Uiso 1 1 calc R U . . .
H7C H 0.109555 0.829885 0.269642 0.079 Uiso 1 1 calc R U . . .
C8 C 0.2750(2) 1.0323(2) 0.43889(19) 0.0400(8) Uani 1 1 d . . . . .
H8A H 0.238610 1.072746 0.410442 0.060 Uiso 1 1 calc R U . . .
H8B H 0.318845 1.025362 0.419737 0.060 Uiso 1 1 calc R U . . .
H8C H 0.293053 1.053501 0.486616 0.060 Uiso 1 1 calc R U . . .
C9 C 0.31725(16) 0.76635(17) 0.68333(14) 0.0224(5) Uani 1 1 d . . . . .
C10 C 0.38878(17) 0.78464(18) 0.67519(16) 0.0253(6) Uani 1 1 d . . . . .
H10 H 0.395933 0.793184 0.630478 0.030 Uiso 1 1 calc R U . . .
C11 C 0.45027(17) 0.79008(19) 0.73531(16) 0.0268(6) Uani 1 1 d . . . . .
C12 C 0.43656(18) 0.77611(19) 0.79923(16) 0.0297(6) Uani 1 1 d . . . . .
H12 H 0.478451 0.780067 0.839954 0.036 Uiso 1 1 calc R U . . .
C13 C 0.36438(18) 0.75662(19) 0.80634(15) 0.0280(6) Uani 1 1 d . . . . .
C14 C 0.30306(17) 0.75213(18) 0.74673(16) 0.0266(6) Uani 1 1 d . . . . .
H14 H 0.252706 0.739622 0.749458 0.032 Uiso 1 1 calc R U . . .
C15 C 0.52940(19) 0.8111(2) 0.7304(2) 0.0392(8) Uani 1 1 d . . . . .
H15A H 0.530148 0.869242 0.713843 0.059 Uiso 1 1 calc R U . . .
H15B H 0.543422 0.772209 0.697875 0.059 Uiso 1 1 calc R U . . .
H15C H 0.566270 0.805481 0.776352 0.059 Uiso 1 1 calc R U . . .
C16 C 0.3529(2) 0.7375(2) 0.87643(18) 0.0417(8) Uani 1 1 d . . . . .
H16A H 0.384859 0.775542 0.911254 0.063 Uiso 1 1 calc R U . . .
H16B H 0.367485 0.678841 0.889068 0.063 Uiso 1 1 calc R U . . .
H16C H 0.298729 0.745862 0.874546 0.063 Uiso 1 1 calc R U . . .
C17 C 0.10900(16) 0.76175(18) 0.61999(15) 0.0249(5) Uani 1 1 d . . . . .
C18 C 0.0872(2) 0.8401(2) 0.63914(17) 0.0328(7) Uani 1 1 d . . . . .
H18 H 0.118989 0.888248 0.641176 0.039 Uiso 1 1 calc R U . . .
C19 C 0.0175(2) 0.8463(2) 0.65531(18) 0.0391(8) Uani 1 1 d . . . . .
C20 C -0.0266(2) 0.7738(2) 0.65122(18) 0.0368(8) Uani 1 1 d . . . . .
H20 H -0.074307 0.777952 0.662033 0.044 Uiso 1 1 calc R U . . .
C21 C -0.00448(17) 0.6956(2) 0.63213(16) 0.0301(6) Uani 1 1 d . . . . .
C22 C 0.06531(16) 0.68950(19) 0.61584(15) 0.0250(6) Uani 1 1 d . . . . .
H22 H 0.082287 0.637105 0.602280 0.030 Uiso 1 1 calc R U . . .
C23 C -0.0081(3) 0.9299(3) 0.6779(3) 0.0621(13) Uani 1 1 d . . . . .
H23A H -0.025082 0.967299 0.637539 0.093 Uiso 1 1 calc R U . . .
H23B H 0.034890 0.956194 0.712458 0.093 Uiso 1 1 calc R U . . .
H23C H -0.050682 0.920464 0.698300 0.093 Uiso 1 1 calc R U . . .
C24 C -0.0530(2) 0.6181(3) 0.6298(2) 0.0436(9) Uani 1 1 d . . . . .
H24A H -0.106215 0.634931 0.625314 0.065 Uiso 1 1 calc R U . . .
H24B H -0.033299 0.585623 0.672719 0.065 Uiso 1 1 calc R U . . .
H24C H -0.051177 0.583176 0.589932 0.065 Uiso 1 1 calc R U . . .
C25 C 0.34855(15) 0.24539(15) 0.54825(13) 0.0175(4) Uani 1 1 d . . . . .
C26 C 0.40065(16) 0.22544(16) 0.51066(14) 0.0197(5) Uani 1 1 d . . . . .
H26 H 0.402606 0.260049 0.472454 0.024 Uiso 1 1 calc R U . . .
C27 C 0.44992(16) 0.15603(17) 0.52771(14) 0.0211(5) Uani 1 1 d . . . . .
C28 C 0.44877(16) 0.10337(17) 0.58245(15) 0.0231(5) Uani 1 1 d . . . . .
H28 H 0.481486 0.055431 0.593166 0.028 Uiso 1 1 calc R U . . .
C29 C 0.39843(16) 0.12263(17) 0.62127(14) 0.0220(5) Uani 1 1 d . . . . .
C30 C 0.35036(16) 0.19264(16) 0.60467(14) 0.0205(5) Uani 1 1 d . . . . .
H30 H 0.317380 0.205134 0.632844 0.025 Uiso 1 1 calc R U . . .
C31 C 0.49930(17) 0.13442(18) 0.48141(16) 0.0268(6) Uani 1 1 d . . . . .
C32 C 0.3913(2) 0.0654(2) 0.67808(17) 0.0320(7) Uani 1 1 d . . . . .
C33 C 0.20530(15) 0.29851(16) 0.54173(13) 0.0182(5) Uani 1 1 d . . . . .
C34 C 0.17849(16) 0.21515(17) 0.53450(14) 0.0209(5) Uani 1 1 d . . . . .
H34 H 0.209551 0.172601 0.522550 0.025 Uiso 1 1 calc R U . . .
C35 C 0.10812(16) 0.19230(18) 0.54416(15) 0.0237(5) Uani 1 1 d . . . . .
C36 C 0.06111(16) 0.25168(18) 0.56152(15) 0.0250(5) Uani 1 1 d . . . . .
H36 H 0.013595 0.235965 0.569326 0.030 Uiso 1 1 calc R U . . .
C37 C 0.08516(16) 0.33479(18) 0.56724(15) 0.0242(6) Uani 1 1 d . . . . .
C38 C 0.15503(16) 0.35794(17) 0.55663(14) 0.0215(5) Uani 1 1 d . . . . .
H38 H 0.169062 0.415951 0.559588 0.026 Uiso 1 1 calc R U . . .
C39 C 0.0864(2) 0.1009(2) 0.5410(2) 0.0383(8) Uani 1 1 d . . . . .
C40 C 0.03637(19) 0.3996(2) 0.58792(19) 0.0362(7) Uani 1 1 d . . . . .
C41 C 0.32975(15) 0.40294(15) 0.58193(13) 0.0175(5) Uani 1 1 d . . . . .
C42 C 0.31381(16) 0.42190(16) 0.64448(14) 0.0198(5) Uani 1 1 d . . . . .
H42 H 0.277221 0.388437 0.658509 0.024 Uiso 1 1 calc R U . . .
C43 C 0.34959(17) 0.48812(17) 0.68716(14) 0.0223(5) Uani 1 1 d . . . . .
C44 C 0.40395(17) 0.53790(17) 0.66945(15) 0.0249(6) Uani 1 1 d . . . . .
H44 H 0.427340 0.584031 0.697836 0.030 Uiso 1 1 calc R U . . .
C45 C 0.42331(16) 0.51839(17) 0.60891(15) 0.0237(5) Uani 1 1 d . . . . .
C46 C 0.38765(16) 0.45213(17) 0.56691(14) 0.0215(5) Uani 1 1 d . . . . .
H46 H 0.402992 0.439523 0.526377 0.026 Uiso 1 1 calc R U . . .
C47 C 0.3267(2) 0.5071(2) 0.75160(17) 0.0335(7) Uani 1 1 d . . . . .
C48 C 0.4838(2) 0.5688(2) 0.58904(18) 0.0374(8) Uani 1 1 d . . . . .
C49 C 0.26877(14) 0.35401(16) 0.44816(13) 0.0174(5) Uani 1 1 d . . . . .
C50 C 0.25702(17) 0.43799(17) 0.42688(15) 0.0239(6) Uani 1 1 d . . . . .
H50 H 0.264576 0.481061 0.461138 0.029 Uiso 1 1 calc R U . . .
C51 C 0.23465(19) 0.46073(19) 0.35728(16) 0.0302(6) Uani 1 1 d . . . . .
C52 C 0.22262(18) 0.4008(2) 0.30540(15) 0.0290(6) Uani 1 1 d . . . . .
H52 H 0.208535 0.416634 0.257811 0.035 Uiso 1 1 calc R U . . .
C53 C 0.23182(17) 0.31659(19) 0.32517(15) 0.0264(6) Uani 1 1 d . . . . .
C54 C 0.25468(17) 0.29393(18) 0.39484(14) 0.0226(5) Uani 1 1 d . . . . .
H54 H 0.260958 0.235740 0.406704 0.027 Uiso 1 1 calc R U . . .
B1 B 0.28869(17) 0.32569(18) 0.53017(15) 0.0173(5) Uani 1 1 d . . . . .
F1A F 0.5584(11) 0.0791(12) 0.5161(5) 0.0307(14) Uani 0.6 1 d . . P A 1
F2A F 0.5331(4) 0.2023(5) 0.4629(4) 0.0253(17) Uani 0.6 1 d . . P A 1
F3A F 0.4586(10) 0.1003(13) 0.4218(9) 0.047(4) Uani 0.6 1 d . . P A 1
F4A F 0.4454(3) 0.0049(3) 0.6941(3) 0.0383(10) Uani 0.6 1 d . . P B 1
F5A F 0.3221(3) 0.0242(4) 0.6606(2) 0.0423(11) Uani 0.6 1 d . . P B 1
F6A F 0.3947(4) 0.1045(3) 0.7370(2) 0.0462(13) Uani 0.6 1 d . . P B 1
F7A F 0.1127(3) 0.0546(3) 0.5003(3) 0.0490(11) Uani 0.6 1 d . U P C 1
F8A F 0.1131(3) 0.0646(3) 0.6048(3) 0.0529(12) Uani 0.6 1 d . U P C 1
F9A F 0.0084(2) 0.0913(3) 0.5205(2) 0.0409(9) Uani 0.6 1 d . U P C 1
F10A F -0.0361(2) 0.3995(3) 0.5482(2) 0.0465(9) Uani 0.6 1 d . U P D 1
F11A F 0.0626(3) 0.4769(3) 0.5913(3) 0.0584(11) Uani 0.6 1 d . U P D 1
F12A F 0.0294(3) 0.3833(4) 0.6529(3) 0.0678(12) Uani 0.6 1 d . U P D 1
F13A F 0.2627(3) 0.5491(4) 0.7398(3) 0.0400(11) Uani 0.6 1 d . U P E 1
F14A F 0.3779(3) 0.5572(3) 0.7965(3) 0.0310(10) Uani 0.6 1 d . U P E 1
F15A F 0.3190(3) 0.4366(3) 0.7863(2) 0.0328(9) Uani 0.6 1 d . U P E 1
F16A F 0.5505(4) 0.5270(6) 0.6000(5) 0.048(2) Uani 0.6 1 d . . P F 1
F17A F 0.5013(3) 0.6413(3) 0.6250(3) 0.0310(12) Uani 0.6 1 d . . P F 1
F18A F 0.4631(3) 0.5904(3) 0.5208(2) 0.0323(10) Uani 0.6 1 d . . P F 1
F19A F 0.2610(3) 0.6052(3) 0.3854(3) 0.0855(13) Uani 0.7 1 d . U P G 1
F20A F 0.1458(3) 0.5735(3) 0.3336(3) 0.0994(15) Uani 0.7 1 d . U P G 1
F21A F 0.2294(3) 0.5723(3) 0.2784(2) 0.0722(11) Uani 0.7 1 d . U P G 1
F22A F 0.1604(4) 0.2715(3) 0.2150(3) 0.0693(13) Uani 0.6 1 d . U P H 1
F23A F 0.1944(4) 0.1738(4) 0.2914(4) 0.0333(13) Uani 0.6 1 d . U P H 1
F24A F 0.2780(3) 0.2371(3) 0.2465(3) 0.0529(11) Uani 0.6 1 d . U P H 1
C55A C 0.2121(4) 0.5550(4) 0.3401(3) 0.0414(13) Uani 0.7 1 d . U P G 1
C56A C 0.2187(6) 0.2501(6) 0.2705(4) 0.030(2) Uani 0.6 1 d . U P H 1
F1B F 0.560(3) 0.0910(16) 0.504(2) 0.022(4) Uiso 0.2 1 d . . P A 2
F2B F 0.5195(14) 0.2015(16) 0.4491(11) 0.021(4) Uiso 0.2 1 d . . P A 2
F3B F 0.461(3) 0.090(4) 0.427(3) 0.030(8) Uiso 0.2 1 d . . P A 2
F4B F 0.4198(8) -0.0091(10) 0.6750(8) 0.041(4) Uiso 0.2 1 d . . P B 2
F5B F 0.3239(8) 0.0644(10) 0.6880(8) 0.054(4) Uiso 0.2 1 d . . P B 2
F6B F 0.4321(9) 0.1065(11) 0.7411(9) 0.052(5) Uiso 0.2 1 d . . P B 2
F7B F 0.0953(4) 0.0658(4) 0.4780(3) 0.0347(15) Uiso 0.4 1 d . . P C 2
F8B F 0.1331(4) 0.0546(5) 0.5906(4) 0.052(2) Uiso 0.4 1 d . . P C 2
F9B F 0.0181(4) 0.0847(4) 0.5477(3) 0.0400(16) Uiso 0.4 1 d . . P C 2
F10B F -0.0089(7) 0.4418(8) 0.5317(6) 0.047(3) Uiso 0.2 1 d . . P D 2
F11B F 0.0760(5) 0.4605(6) 0.6293(5) 0.0209(16) Uiso 0.2 1 d . . P D 2
F12B F -0.0109(7) 0.3673(7) 0.6241(7) 0.037(2) Uiso 0.2 1 d . . P D 2
F13B F 0.2525(9) 0.5167(9) 0.7410(8) 0.048(4) Uiso 0.2 1 d . . P E 2
F14B F 0.3552(9) 0.5698(11) 0.7868(9) 0.051(5) Uiso 0.2 1 d . . P E 2
F15B F 0.3450(7) 0.4364(8) 0.7948(7) 0.027(3) Uiso 0.2 1 d . . P E 2
F16B F 0.556(2) 0.519(3) 0.6154(19) 0.055(9) Uiso 0.2 1 d . . P F 2
F17B F 0.4828(11) 0.6532(13) 0.6135(11) 0.034(5) Uiso 0.2 1 d . . P F 2
F18B F 0.4819(9) 0.5689(9) 0.5262(9) 0.031(4) Uiso 0.2 1 d . . P F 2
F19B F 0.2112(5) 0.6017(5) 0.3818(4) 0.0440(17) Uiso 0.3 1 d . . P G 2
F20B F 0.1788(8) 0.5651(8) 0.2776(7) 0.092(4) Uiso 0.3 1 d . . P G 2
F21B F 0.2966(9) 0.5752(10) 0.3282(8) 0.126(5) Uiso 0.3 1 d . . P G 2
F22B F 0.1289(5) 0.2595(5) 0.2274(5) 0.0231(17) Uiso 0.2 1 d . . P H 2
F23B F 0.2127(9) 0.1703(12) 0.2939(10) 0.031(4) Uiso 0.2 1 d . . P H 2
F24B F 0.2426(6) 0.2469(6) 0.2230(5) 0.028(2) Uiso 0.2 1 d . . P H 2
C55B C 0.2382(6) 0.5459(6) 0.3331(5) 0.022(2) Uiso 0.3 1 d . . P G 2
C56B C 0.1966(10) 0.2423(12) 0.2677(8) 0.016(3) Uiso 0.2 1 d . . P H 2
F1C F 0.5457(12) 0.077(2) 0.5008(13) 0.019(4) Uiso 0.2 1 d . . P A 3
F2C F 0.5440(19) 0.205(2) 0.4755(15) 0.031(7) Uiso 0.2 1 d . . P A 3
F3C F 0.458(2) 0.097(2) 0.418(2) 0.020(6) Uiso 0.2 1 d . . P A 3
F4C F 0.4579(9) 0.0299(9) 0.7118(8) 0.039(4) Uiso 0.2 1 d . . P B 3
F5C F 0.3414(9) 0.0028(10) 0.6528(9) 0.041(4) Uiso 0.2 1 d . . P B 3
F6C F 0.3617(7) 0.1009(10) 0.7268(8) 0.033(3) Uiso 0.2 1 d . . P B 3
F10C F -0.0330(6) 0.3816(7) 0.5825(7) 0.035(2) Uiso 0.2 1 d . . P D 3
F11C F 0.0403(5) 0.4769(6) 0.5521(5) 0.0252(18) Uiso 0.2 1 d . . P D 3
F12C F 0.0663(6) 0.4261(8) 0.6535(6) 0.039(2) Uiso 0.2 1 d . . P D 3
F13C F 0.2602(10) 0.5728(10) 0.7286(9) 0.048(5) Uiso 0.2 1 d . . P E 3
F14C F 0.3902(8) 0.5361(8) 0.8033(8) 0.035(4) Uiso 0.2 1 d . . P E 3
F15C F 0.2847(7) 0.4498(7) 0.7736(6) 0.038(3) Uiso 0.2 1 d . . P E 3
F16C F 0.5371(13) 0.5341(16) 0.5786(11) 0.047(6) Uiso 0.2 1 d . . P F 3
F17C F 0.5176(11) 0.6238(11) 0.6351(10) 0.033(5) Uiso 0.2 1 d . . P F 3
F18C F 0.4424(9) 0.6111(9) 0.5229(9) 0.037(4) Uiso 0.2 1 d . . P F 3
F22C F 0.2030(6) 0.2885(6) 0.2056(5) 0.0287(19) Uiso 0.2 1 d . . P H 3
F23C F 0.1862(8) 0.1971(9) 0.2740(6) 0.030(3) Uiso 0.2 1 d . . P H 3
F24C F 0.3026(6) 0.2245(6) 0.2731(5) 0.025(2) Uiso 0.2 1 d . . P H 3
C56C C 0.2352(12) 0.2629(12) 0.2700(11) 0.024(5) Uiso 0.2 1 d . . P H 3

loop_
_atom_site_aniso_label
_atom_site_aniso_U_11
_atom_site_aniso_U_22
_atom_site_aniso_U_33
_atom_site_aniso_U_23
_atom_site_aniso_U_13
_atom_site_aniso_U_12
Bi1 0.01819(5) 0.02638(5) 0.01951(5) 0.00274(4) 0.00288(3) -0.00064(4)
Cl1 0.0332(4) 0.0279(3) 0.0388(4) -0.0028(3) 0.0063(3) 0.0020(3)
C1 0.0204(13) 0.0269(13) 0.0200(13) 0.0014(10) 0.0066(10) 0.0019(10)
C2 0.0247(14) 0.0315(15) 0.0246(14) -0.0033(12) 0.0066(11) -0.0029(11)
C3 0.0280(15) 0.0414(17) 0.0187(13) -0.0021(12) 0.0034(11) 0.0001(13)
C4 0.0308(16) 0.0403(17) 0.0222(14) 0.0068(12) 0.0089(12) 0.0095(13)
C5 0.0303(15) 0.0283(14) 0.0260(14) 0.0029(11) 0.0128(12) 0.0030(12)
C6 0.0237(14) 0.0289(14) 0.0210(13) -0.0013(11) 0.0049(11) -0.0012(11)
C7 0.057(3) 0.069(3) 0.0228(17) -0.0047(17) -0.0047(16) -0.012(2)
C8 0.050(2) 0.0338(17) 0.0375(19) 0.0067(14) 0.0136(16) -0.0066(15)
C9 0.0200(12) 0.0242(12) 0.0201(12) -0.0009(10) 0.0006(10) 0.0022(10)
C10 0.0242(14) 0.0265(13) 0.0245(14) -0.0008(11) 0.0058(11) -0.0002(11)
C11 0.0216(14) 0.0250(13) 0.0302(15) -0.0003(11) 0.0014(12) -0.0016(11)
C12 0.0273(15) 0.0287(14) 0.0268(15) -0.0033(12) -0.0029(12) 0.0031(12)
C13 0.0313(15) 0.0290(14) 0.0224(13) -0.0001(11) 0.0055(11) 0.0075(12)
C14 0.0234(13) 0.0297(14) 0.0259(14) 0.0010(12) 0.0057(11) 0.0042(11)
C15 0.0250(16) 0.0440(19) 0.044(2) 0.0014(16) 0.0025(14) -0.0073(14)
C16 0.046(2) 0.055(2) 0.0240(15) 0.0022(15) 0.0095(14) 0.0084(17)
C17 0.0223(13) 0.0309(14) 0.0211(13) 0.0044(11) 0.0053(10) 0.0038(11)
C18 0.0385(18) 0.0289(15) 0.0323(17) 0.0031(12) 0.0120(14) 0.0042(13)
C19 0.046(2) 0.0410(18) 0.0327(17) 0.0059(14) 0.0153(15) 0.0176(16)
C20 0.0282(16) 0.054(2) 0.0313(17) 0.0116(15) 0.0129(13) 0.0147(15)
C21 0.0209(14) 0.0440(18) 0.0243(15) 0.0062(13) 0.0045(11) 0.0042(12)
C22 0.0212(13) 0.0313(14) 0.0209(13) 0.0012(11) 0.0033(11) 0.0029(11)
C23 0.073(3) 0.049(2) 0.074(3) -0.001(2) 0.037(3) 0.023(2)
C24 0.0269(17) 0.056(2) 0.050(2) 0.0042(18) 0.0153(16) -0.0055(16)
C25 0.0191(11) 0.0169(11) 0.0158(11) -0.0020(9) 0.0040(9) -0.0006(9)
C26 0.0216(12) 0.0201(11) 0.0177(12) 0.0005(9) 0.0058(10) 0.0012(9)
C27 0.0211(13) 0.0200(12) 0.0224(13) -0.0028(10) 0.0065(10) 0.0020(10)
C28 0.0254(14) 0.0185(12) 0.0232(13) 0.0001(10) 0.0031(11) 0.0045(10)
C29 0.0258(14) 0.0214(12) 0.0169(12) 0.0022(10) 0.0030(10) 0.0013(10)
C30 0.0224(13) 0.0209(12) 0.0175(12) -0.0007(9) 0.0044(10) 0.0008(10)
C31 0.0280(15) 0.0248(13) 0.0296(15) -0.0010(11) 0.0116(12) 0.0052(11)
C32 0.0371(17) 0.0305(15) 0.0281(16) 0.0081(12) 0.0087(13) 0.0080(13)
C33 0.0202(12) 0.0199(11) 0.0149(11) 0.0012(9) 0.0057(10) 0.0005(9)
C34 0.0220(13) 0.0205(12) 0.0198(12) -0.0015(10) 0.0050(10) -0.0022(10)
C35 0.0228(13) 0.0238(13) 0.0240(14) -0.0006(10) 0.0053(11) -0.0046(10)
C36 0.0201(12) 0.0320(14) 0.0238(13) 0.0010(12) 0.0074(10) -0.0024(11)
C37 0.0216(13) 0.0283(14) 0.0233(14) 0.0001(11) 0.0074(11) 0.0045(11)
C38 0.0219(13) 0.0206(12) 0.0224(13) 0.0027(10) 0.0066(10) 0.0012(10)
C39 0.0313(17) 0.0298(16) 0.055(2) -0.0032(15) 0.0129(16) -0.0091(13)
C40 0.0266(16) 0.0397(18) 0.045(2) -0.0031(15) 0.0143(14) 0.0050(13)
C41 0.0204(12) 0.0162(11) 0.0156(11) 0.0007(9) 0.0042(9) 0.0032(9)
C42 0.0234(13) 0.0176(11) 0.0186(12) 0.0009(9) 0.0059(10) 0.0003(9)
C43 0.0311(15) 0.0205(12) 0.0154(12) -0.0007(9) 0.0068(11) 0.0017(10)
C44 0.0312(15) 0.0206(12) 0.0219(13) -0.0030(10) 0.0055(11) -0.0027(11)
C45 0.0237(14) 0.0233(13) 0.0231(14) -0.0017(10) 0.0050(11) -0.0050(10)
C46 0.0220(13) 0.0229(12) 0.0202(13) -0.0023(10) 0.0070(10) -0.0016(10)
C47 0.0450(19) 0.0321(16) 0.0265(15) -0.0089(12) 0.0151(14) -0.0075(14)
C48 0.042(2) 0.0395(18) 0.0329(17) -0.0107(14) 0.0142(15) -0.0186(15)
C49 0.0156(11) 0.0188(11) 0.0188(12) 0.0006(9) 0.0062(9) 0.0000(9)
C50 0.0273(14) 0.0210(12) 0.0217(13) 0.0013(10) 0.0039(11) -0.0035(10)
C51 0.0346(16) 0.0245(14) 0.0283(15) 0.0093(12) 0.0036(13) -0.0056(12)
C52 0.0299(15) 0.0380(16) 0.0187(13) 0.0079(12) 0.0062(12) 0.0016(12)
C53 0.0291(15) 0.0334(15) 0.0177(13) -0.0035(11) 0.0081(11) 0.0065(12)
C54 0.0266(14) 0.0223(12) 0.0195(13) 0.0005(10) 0.0073(11) 0.0063(10)
B1 0.0195(13) 0.0168(12) 0.0163(13) -0.0005(10) 0.0058(11) 0.0013(10)
F1A 0.025(3) 0.039(3) 0.027(4) 0.008(4) 0.007(4) 0.0189(19)
F2A 0.025(5) 0.035(3) 0.017(5) -0.002(4) 0.007(4) -0.001(3)
F3A 0.053(6) 0.063(8) 0.027(6) -0.021(5) 0.013(4) 0.007(4)
F4A 0.045(3) 0.026(2) 0.040(3) 0.020(2) 0.005(2) 0.011(2)
F5A 0.037(3) 0.050(3) 0.040(2) 0.023(2) 0.011(2) -0.010(2)
F6A 0.076(5) 0.047(2) 0.016(2) 0.0084(15) 0.014(3) -0.001(3)
F7A 0.0540(19) 0.0353(16) 0.0565(19) -0.0090(15) 0.0131(15) -0.0070(14)
F8A 0.0624(19) 0.0383(16) 0.0590(19) 0.0145(14) 0.0185(16) -0.0066(15)
F9A 0.0332(15) 0.0395(15) 0.0479(18) -0.0010(14) 0.0074(14) -0.0163(12)
F10A 0.0322(15) 0.0523(16) 0.0523(17) -0.0049(14) 0.0074(13) 0.0136(13)
F11A 0.0527(17) 0.0514(17) 0.0739(19) -0.0111(16) 0.0221(16) 0.0044(14)
F12A 0.071(2) 0.078(2) 0.0608(19) -0.0080(16) 0.0300(16) 0.0177(16)
F13A 0.0424(17) 0.044(2) 0.0405(17) -0.0059(16) 0.0232(14) 0.0079(16)
F14A 0.0370(18) 0.0309(17) 0.0222(16) -0.0139(13) 0.0034(13) 0.0041(15)
F15A 0.0364(18) 0.0393(15) 0.0260(15) 0.0013(11) 0.0142(15) -0.0047(15)
F16A 0.020(3) 0.070(5) 0.056(7) 0.007(5) 0.015(4) -0.008(3)
F17A 0.031(4) 0.019(3) 0.038(3) -0.004(3) 0.001(3) -0.011(3)
F18A 0.036(3) 0.032(3) 0.033(2) 0.006(2) 0.016(2) -0.005(3)
F19A 0.103(2) 0.0551(17) 0.084(2) 0.0095(15) 0.0023(16) -0.0109(16)
F20A 0.102(2) 0.081(2) 0.115(2) 0.0159(17) 0.0305(17) 0.0195(17)
F21A 0.0891(19) 0.0610(16) 0.0681(17) 0.0422(14) 0.0247(15) -0.0029(15)
F22A 0.075(2) 0.0676(19) 0.0549(19) -0.0091(15) 0.0009(16) 0.0047(17)
F23A 0.035(2) 0.0334(19) 0.0306(18) -0.0092(13) 0.0068(16) -0.0005(17)
F24A 0.0611(19) 0.0574(18) 0.0504(18) -0.0081(15) 0.0322(16) 0.0069(15)
C55A 0.0420(15) 0.0414(15) 0.0404(15) 0.0030(9) 0.0106(10) -0.0020(10)
C56A 0.030(2) 0.031(2) 0.028(2) -0.0008(9) 0.0085(11) -0.0010(10)

loop_
_atom_type_symbol
_atom_type_description
_atom_type_scat_dispersion_real
_atom_type_scat_dispersion_imag
_atom_type_scat_source
C C 0.0033 0.0016 'International Tables Vol C Tables 4.2.6.8 and 6.1.1.4'
H H 0.0000 0.0000 'International Tables Vol C Tables 4.2.6.8 and 6.1.1.4'
B B 0.0013 0.0007 'International Tables Vol C Tables 4.2.6.8 and 6.1.1.4'
Bi Bi -4.1077 10.2566 'International Tables Vol C Tables 4.2.6.8 and 6.1.1.4'
Cl Cl 0.1484 0.1585 'International Tables Vol C Tables 4.2.6.8 and 6.1.1.4'
F F 0.0171 0.0103 'International Tables Vol C Tables 4.2.6.8 and 6.1.1.4'

loop_
_exptl_crystal_face_index_h
_exptl_crystal_face_index_k
_exptl_crystal_face_index_l
_exptl_crystal_face_perp_dist
-1.00 2.00 1.00 0.1700
0.00 0.00 1.00 0.0400
0.00 0.00 -1.00 0.0200
-1.00 0.00 0.00 0.0500
1.00 0.00 0.00 0.0250
0.00 -1.00 0.00 0.1750
-1.00 1.00 -1.00 0.1200

loop_
_geom_angle_atom_site_label_1
_geom_angle_atom_site_label_2
_geom_angle_atom_site_label_3
_geom_angle
_geom_angle_site_symmetry_1
_geom_angle_site_symmetry_3
_geom_angle_publ_flag
C1 Bi1 Cl1 101.22(8) . . ?
C1 Bi1 C17 111.32(10) . . ?
C9 Bi1 Cl1 105.68(7) . . ?
C9 Bi1 C1 121.63(11) . . ?
C9 Bi1 C17 112.55(11) . . ?
C17 Bi1 Cl1 101.47(8) . . ?
C2 C1 Bi1 116.4(2) . . ?
C2 C1 C6 123.4(3) . . ?
C6 C1 Bi1 119.8(2) . . ?
C1 C2 H2 120.8 . . ?
C1 C2 C3 118.4(3) . . ?
C3 C2 H2 120.8 . . ?
C2 C3 C4 118.7(3) . . ?
C2 C3 C7 119.9(3) . . ?
C4 C3 C7 121.4(3) . . ?
C3 C4 H4 118.7 . . ?
C5 C4 C3 122.6(3) . . ?
C5 C4 H4 118.7 . . ?
C4 C5 C6 118.4(3) . . ?
C4 C5 C8 121.0(3) . . ?
C6 C5 C8 120.6(3) . . ?
C1 C6 C5 118.5(3) . . ?
C1 C6 H6 120.7 . . ?
C5 C6 H6 120.7 . . ?
C3 C7 H7A 109.5 . . ?
C3 C7 H7B 109.5 . . ?
C3 C7 H7C 109.5 . . ?
H7A C7 H7B 109.5 . . ?
H7A C7 H7C 109.5 . . ?
H7B C7 H7C 109.5 . . ?
C5 C8 H8A 109.5 . . ?
C5 C8 H8B 109.5 . . ?
C5 C8 H8C 109.5 . . ?
H8A C8 H8B 109.5 . . ?
H8A C8 H8C 109.5 . . ?
H8B C8 H8C 109.5 . . ?
C10 C9 Bi1 120.3(2) . . ?
C10 C9 C14 124.2(3) . . ?
C14 C9 Bi1 115.5(2) . . ?
C9 C10 H10 121.3 . . ?
C9 C10 C11 117.4(3) . . ?
C11 C10 H10 121.3 . . ?
C10 C11 C15 120.3(3) . . ?
C12 C11 C10 118.8(3) . . ?
C12 C11 C15 120.9(3) . . ?
C11 C12 H12 118.5 . . ?
C11 C12 C13 123.0(3) . . ?
C13 C12 H12 118.5 . . ?
C12 C13 C14 118.3(3) . . ?
C12 C13 C16 121.2(3) . . ?
C14 C13 C16 120.4(3) . . ?
C9 C14 C13 118.3(3) . . ?
C9 C14 H14 120.9 . . ?
C13 C14 H14 120.9 . . ?
C11 C15 H15A 109.5 . . ?
C11 C15 H15B 109.5 . . ?
C11 C15 H15C 109.5 . . ?
H15A C15 H15B 109.5 . . ?
H15A C15 H15C 109.5 . . ?
H15B C15 H15C 109.5 . . ?
C13 C16 H16A 109.5 . . ?
C13 C16 H16B 109.5 . . ?
C13 C16 H16C 109.5 . . ?
H16A C16 H16B 109.5 . . ?
H16A C16 H16C 109.5 . . ?
H16B C16 H16C 109.5 . . ?
C18 C17 Bi1 117.0(2) . . ?
C22 C17 Bi1 119.4(2) . . ?
C22 C17 C18 123.6(3) . . ?
C17 C18 H18 120.8 . . ?
C17 C18 C19 118.3(3) . . ?
C19 C18 H18 120.8 . . ?
C18 C19 C23 120.3(4) . . ?
C20 C19 C18 118.2(3) . . ?
C20 C19 C23 121.5(3) . . ?
C19 C20 H20 118.4 . . ?
C19 C20 C21 123.3(3) . . ?
C21 C20 H20 118.4 . . ?
C20 C21 C22 118.5(3) . . ?
C20 C21 C24 121.7(3) . . ?
C22 C21 C24 119.8(3) . . ?
C17 C22 C21 118.1(3) . . ?
C17 C22 H22 121.0 . . ?
C21 C22 H22 121.0 . . ?
C19 C23 H23A 109.5 . . ?
C19 C23 H23B 109.5 . . ?
C19 C23 H23C 109.5 . . ?
H23A C23 H23B 109.5 . . ?
H23A C23 H23C 109.5 . . ?
H23B C23 H23C 109.5 . . ?
C21 C24 H24A 109.5 . . ?
C21 C24 H24B 109.5 . . ?
C21 C24 H24C 109.5 . . ?
H24A C24 H24B 109.5 . . ?
H24A C24 H24C 109.5 . . ?
H24B C24 H24C 109.5 . . ?
C26 C25 C30 115.7(2) . . ?
C26 C25 B1 124.0(2) . . ?
C30 C25 B1 120.4(2) . . ?
C25 C26 H26 119.1 . . ?
C27 C26 C25 121.8(2) . . ?
C27 C26 H26 119.1 . . ?
C26 C27 C31 118.7(2) . . ?
C28 C27 C26 121.3(2) . . ?
C28 C27 C31 119.8(2) . . ?
C27 C28 H28 121.0 . . ?
C27 C28 C29 118.0(2) . . ?
C29 C28 H28 121.0 . . ?
C28 C29 C30 120.4(2) . . ?
C28 C29 C32 120.4(3) . . ?
C30 C29 C32 119.1(3) . . ?
C25 C30 H30 118.6 . . ?
C29 C30 C25 122.8(2) . . ?
C29 C30 H30 118.6 . . ?
F1A C31 C27 109.8(5) . . ?
F2A C31 C27 112.7(4) . . ?
F2A C31 F1A 107.0(11) . . ?
F3A C31 C27 111.8(8) . . ?
F3A C31 F1A 110.3(12) . . ?
F3A C31 F2A 105.1(9) . . ?
F1B C31 C27 120.7(11) . . ?
F1B C31 F2B 106.1(16) . . ?
F1B C31 F3B 102(3) . . ?
F2B C31 C27 114.0(12) . . ?
F3B C31 C27 111(2) . . ?
F3B C31 F2B 100(2) . . ?
F1C C31 C27 116.7(16) . . ?
F1C C31 F2C 105(2) . . ?
F1C C31 F3C 96.8(18) . . ?
F2C C31 C27 109.3(14) . . ?
F2C C31 F3C 115.7(18) . . ?
F3C C31 C27 113.1(13) . . ?
F4A C32 C29 113.9(3) . . ?
F4A C32 F5A 106.1(4) . . ?
F5A C32 C29 111.2(3) . . ?
F6A C32 C29 114.0(3) . . ?
F6A C32 F4A 105.7(4) . . ?
F6A C32 F5A 105.3(4) . . ?
F4B C32 C29 113.4(7) . . ?
F4B C32 F6B 109.9(9) . . ?
F5B C32 C29 114.3(7) . . ?
F5B C32 F4B 113.7(10) . . ?
F5B C32 F6B 98.6(9) . . ?
F6B C32 C29 105.4(7) . . ?
F4C C32 C29 112.7(7) . . ?
F4C C32 F5C 107.6(9) . . ?
F4C C32 F6C 107.0(9) . . ?
F5C C32 C29 110.6(8) . . ?
F5C C32 F6C 102.5(9) . . ?
F6C C32 C29 115.7(7) . . ?
C34 C33 B1 122.5(2) . . ?
C38 C33 C34 115.4(2) . . ?
C38 C33 B1 122.1(2) . . ?
C33 C34 H34 118.8 . . ?
C35 C34 C33 122.4(3) . . ?
C35 C34 H34 118.8 . . ?
C34 C35 C39 119.1(3) . . ?
C36 C35 C34 120.9(3) . . ?
C36 C35 C39 119.8(3) . . ?
C35 C36 H36 121.0 . . ?
C35 C36 C37 117.9(3) . . ?
C37 C36 H36 121.0 . . ?
C36 C37 C38 121.2(3) . . ?
C36 C37 C40 118.8(3) . . ?
C38 C37 C40 119.9(3) . . ?
C33 C38 H38 119.0 . . ?
C37 C38 C33 122.0(3) . . ?
C37 C38 H38 119.0 . . ?
F7A C39 C35 116.0(3) . . ?
F7A C39 F8A 105.0(4) . . ?
F7A C39 F9A 106.2(4) . . ?
F8A C39 C35 110.4(3) . . ?
F8A C39 F9A 107.7(4) . . ?
F9A C39 C35 111.0(3) . . ?
F7B C39 C35 108.7(4) . . ?
F8B C39 C35 113.3(4) . . ?
F8B C39 F7B 103.9(5) . . ?
F9B C39 C35 115.5(4) . . ?
F9B C39 F7B 110.8(5) . . ?
F9B C39 F8B 103.9(5) . . ?
F10A C40 C37 113.3(3) . . ?
F10A C40 F12A 103.4(4) . . ?
F11A C40 C37 115.1(3) . . ?
F11A C40 F10A 108.5(4) . . ?
F11A C40 F12A 104.9(4) . . ?
F12A C40 C37 110.8(3) . . ?
F10B C40 C37 112.0(6) . . ?
F11B C40 C37 114.2(4) . . ?
F11B C40 F10B 104.7(7) . . ?
F11B C40 F12B 104.3(7) . . ?
F12B C40 C37 113.5(5) . . ?
F12B C40 F10B 107.3(8) . . ?
F10C C40 C37 118.3(6) . . ?
F10C C40 F11C 109.6(7) . . ?
F10C C40 F12C 106.1(8) . . ?
F11C C40 C37 109.5(4) . . ?
F12C C40 C37 112.2(5) . . ?
F12C C40 F11C 99.3(7) . . ?
C42 C41 C46 115.3(2) . . ?
C42 C41 B1 123.9(2) . . ?
C46 C41 B1 120.8(2) . . ?
C41 C42 H42 118.8 . . ?
C43 C42 C41 122.4(3) . . ?
C43 C42 H42 118.8 . . ?
C42 C43 C47 119.2(3) . . ?
C44 C43 C42 120.9(3) . . ?
C44 C43 C47 119.8(3) . . ?
C43 C44 H44 121.0 . . ?
C43 C44 C45 117.9(3) . . ?
C45 C44 H44 121.0 . . ?
C44 C45 C48 119.7(3) . . ?
C46 C45 C44 120.7(3) . . ?
C46 C45 C48 119.6(3) . . ?
C41 C46 H46 118.7 . . ?
C45 C46 C41 122.6(3) . . ?
C45 C46 H46 118.7 . . ?
C43 C47 F13C 104.8(7) . . ?
F13A C47 C43 113.1(3) . . ?
F13A C47 F14A 103.5(4) . . ?
F13A C47 F15A 107.7(4) . . ?
F14A C47 C43 112.8(3) . . ?
F15A C47 C43 112.1(3) . . ?
F15A C47 F14A 107.0(4) . . ?
F13B C47 C43 113.7(7) . . ?
F13B C47 F15B 104.5(8) . . ?
F14B C47 C43 118.6(8) . . ?
F14B C47 F13B 104.2(10) . . ?
F14B C47 F15B 107.3(9) . . ?
F15B C47 C43 107.5(6) . . ?
F14C C47 C43 109.7(7) . . ?
F14C C47 F13C 114.2(9) . . ?
F15C C47 C43 118.1(6) . . ?
F15C C47 F13C 94.9(8) . . ?
F15C C47 F14C 114.0(8) . . ?
F16A C48 C45 112.8(5) . . ?
F16A C48 F17A 105.4(5) . . ?
F16A C48 F18A 105.8(6) . . ?
F17A C48 C45 113.2(4) . . ?
F17A C48 F18A 106.4(4) . . ?
F18A C48 C45 112.6(3) . . ?
F16B C48 C45 105.3(14) . . ?
F17B C48 C45 109.2(9) . . ?
F17B C48 F16B 117.6(17) . . ?
F18B C48 C45 116.8(8) . . ?
F18B C48 F16B 97.6(16) . . ?
F18B C48 F17B 110.3(11) . . ?
F16C C48 C45 119.6(13) . . ?
F16C C48 F17C 101.1(14) . . ?
F16C C48 F18C 106.7(12) . . ?
F17C C48 C45 114.0(10) . . ?
F17C C48 F18C 110.8(10) . . ?
F18C C48 C45 104.5(7) . . ?
C50 C49 C54 115.7(2) . . ?
C50 C49 B1 122.6(2) . . ?
C54 C49 B1 121.4(2) . . ?
C49 C50 H50 118.9 . . ?
C51 C50 C49 122.1(3) . . ?
C51 C50 H50 118.9 . . ?
C50 C51 C55A 117.1(3) . . ?
C50 C51 C55B 123.6(5) . . ?
C52 C51 C50 121.4(3) . . ?
C52 C51 C55A 120.9(3) . . ?
C52 C51 C55B 113.7(5) . . ?
C51 C52 H52 121.2 . . ?
C51 C52 C53 117.6(3) . . ?
C53 C52 H52 121.2 . . ?
C52 C53 C54 120.9(3) . . ?
C52 C53 C56A 119.1(4) . . ?
C52 C53 C56B 119.6(6) . . ?
C52 C53 C56C 112.5(8) . . ?
C54 C53 C56A 119.9(4) . . ?
C54 C53 C56B 118.0(7) . . ?
C54 C53 C56C 124.6(8) . . ?
C49 C54 H54 118.9 . . ?
C53 C54 C49 122.2(3) . . ?
C53 C54 H54 118.9 . . ?
C25 B1 C33 110.0(2) . . ?
C41 B1 C25 106.3(2) . . ?
C41 B1 C33 112.2(2) . . ?
C41 B1 C49 111.3(2) . . ?
C49 B1 C25 112.3(2) . . ?
C49 B1 C33 104.8(2) . . ?
F19A C55A C51 109.6(5) . . ?
F19A C55A F21A 102.5(5) . . ?
F20A C55A C51 116.6(5) . . ?
F20A C55A F19A 112.4(6) . . ?
F20A C55A F21A 108.7(6) . . ?
F21A C55A C51 106.1(5) . . ?
F22A C56A C53 110.9(6) . . ?
F22A C56A F23A 103.1(8) . . ?
F23A C56A C53 113.1(6) . . ?
F24A C56A C53 113.6(8) . . ?
F24A C56A F22A 105.7(7) . . ?
F24A C56A F23A 109.6(7) . . ?
C51 C55B F19B 106.2(8) . . ?
F20B C55B C51 112.8(9) . . ?
F20B C55B F19B 94.2(9) . . ?
F21B C55B C51 121.3(12) . . ?
F21B C55B F19B 106.5(11) . . ?
F21B C55B F20B 111.7(13) . . ?
F22B C56B C53 113.7(12) . . ?
F22B C56B F24B 102.9(12) . . ?
F23B C56B C53 110.8(14) . . ?
F23B C56B F22B 121.4(18) . . ?
F23B C56B F24B 101.9(14) . . ?
F24B C56B C53 103.3(13) . . ?
F22C C56C C53 118.5(15) . . ?
F22C C56C F23C 99.7(15) . . ?
F22C C56C F24C 109.4(16) . . ?
F23C C56C C53 103.8(15) . . ?
F24C C56C C53 118.1(16) . . ?
F24C C56C F23C 104.2(14) . . ?

loop_
_geom_bond_atom_site_label_1
_geom_bond_atom_site_label_2
_geom_bond_distance
_geom_bond_site_symmetry_2
_geom_bond_publ_flag
Bi1 Cl1 2.4028(8) . ?
Bi1 C1 2.185(3) . ?
Bi1 C9 2.180(3) . ?
Bi1 C17 2.189(3) . ?
C1 C2 1.382(4) . ?
C1 C6 1.384(4) . ?
C2 H2 0.9500 . ?
C2 C3 1.390(4) . ?
C3 C4 1.395(5) . ?
C3 C7 1.513(5) . ?
C4 H4 0.9500 . ?
C4 C5 1.389(4) . ?
C5 C6 1.396(4) . ?
C5 C8 1.498(4) . ?
C6 H6 0.9500 . ?
C7 H7A 0.9800 . ?
C7 H7B 0.9800 . ?
C7 H7C 0.9800 . ?
C8 H8A 0.9800 . ?
C8 H8B 0.9800 . ?
C8 H8C 0.9800 . ?
C9 C10 1.381(4) . ?
C9 C14 1.383(4) . ?
C10 H10 0.9500 . ?
C10 C11 1.399(4) . ?
C11 C12 1.389(5) . ?
C11 C15 1.501(4) . ?
C12 H12 0.9500 . ?
C12 C13 1.389(5) . ?
C13 C14 1.389(4) . ?
C13 C16 1.507(5) . ?
C14 H14 0.9500 . ?
C15 H15A 0.9800 . ?
C15 H15B 0.9800 . ?
C15 H15C 0.9800 . ?
C16 H16A 0.9800 . ?
C16 H16B 0.9800 . ?
C16 H16C 0.9800 . ?
C17 C18 1.387(4) . ?
C17 C22 1.380(4) . ?
C18 H18 0.9500 . ?
C18 C19 1.392(5) . ?
C19 C20 1.387(5) . ?
C19 C23 1.512(5) . ?
C20 H20 0.9500 . ?
C20 C21 1.387(5) . ?
C21 C22 1.395(4) . ?
C21 C24 1.503(5) . ?
C22 H22 0.9500 . ?
C23 H23A 0.9800 . ?
C23 H23B 0.9800 . ?
C23 H23C 0.9800 . ?
C24 H24A 0.9800 . ?
C24 H24B 0.9800 . ?
C24 H24C 0.9800 . ?
C25 C26 1.398(4) . ?
C25 C30 1.398(4) . ?
C25 B1 1.645(4) . ?
C26 H26 0.9500 . ?
C26 C27 1.397(4) . ?
C27 C28 1.382(4) . ?
C27 C31 1.497(4) . ?
C28 H28 0.9500 . ?
C28 C29 1.387(4) . ?
C29 C30 1.392(4) . ?
C29 C32 1.488(4) . ?
C30 H30 0.9500 . ?
C31 F1A 1.408(8) . ?
C31 F2A 1.339(8) . ?
C31 F3A 1.332(17) . ?
C31 F1B 1.26(4) . ?
C31 F2B 1.35(3) . ?
C31 F3B 1.32(6) . ?
C31 F1C 1.23(3) . ?
C31 F2C 1.40(4) . ?
C31 F3C 1.41(4) . ?
C32 F4A 1.344(5) . ?
C32 F5A 1.371(5) . ?
C32 F6A 1.320(5) . ?
C32 F4B 1.295(16) . ?
C32 F5B 1.292(14) . ?
C32 F6B 1.430(18) . ?
C32 F4C 1.333(17) . ?
C32 F5C 1.342(17) . ?
C32 F6C 1.359(16) . ?
C33 C34 1.399(4) . ?
C33 C38 1.398(4) . ?
C33 B1 1.648(4) . ?
C34 H34 0.9500 . ?
C34 C35 1.390(4) . ?
C35 C36 1.376(4) . ?
C35 C39 1.496(4) . ?
C36 H36 0.9500 . ?
C36 C37 1.380(4) . ?
C37 C38 1.390(4) . ?
C37 C40 1.487(4) . ?
C38 H38 0.9500 . ?
C39 F7A 1.283(6) . ?
C39 F8A 1.361(6) . ?
C39 F9A 1.366(5) . ?
C39 F7B 1.430(7) . ?
C39 F8B 1.332(9) . ?
C39 F9B 1.307(8) . ?
C40 F10A 1.334(5) . ?
C40 F11A 1.307(6) . ?
C40 F12A 1.367(6) . ?
C40 F10B 1.369(12) . ?
C40 F11B 1.341(9) . ?
C40 F12B 1.367(11) . ?
C40 F10C 1.265(11) . ?
C40 F11C 1.430(10) . ?
C40 F12C 1.343(11) . ?
C41 C42 1.395(4) . ?
C41 C46 1.405(4) . ?
C41 B1 1.642(4) . ?
C42 H42 0.9500 . ?
C42 C43 1.394(4) . ?
C43 C44 1.383(4) . ?
C43 C47 1.493(4) . ?
C44 H44 0.9500 . ?
C44 C45 1.388(4) . ?
C45 C46 1.387(4) . ?
C45 C48 1.497(4) . ?
C46 H46 0.9500 . ?
C47 F13A 1.300(6) . ?
C47 F14A 1.356(6) . ?
C47 F15A 1.342(5) . ?
C47 F13B 1.310(15) . ?
C47 F14B 1.244(17) . ?
C47 F15B 1.397(13) . ?
C47 F13C 1.561(17) . ?
C47 F14C 1.396(15) . ?
C47 F15C 1.334(12) . ?
C48 F16A 1.341(9) . ?
C48 F17A 1.345(6) . ?
C48 F18A 1.358(6) . ?
C48 F16B 1.49(4) . ?
C48 F17B 1.42(2) . ?
C48 F18B 1.250(17) . ?
C48 F16C 1.18(2) . ?
C48 F17C 1.29(2) . ?
C48 F18C 1.488(17) . ?
C49 C50 1.394(4) . ?
C49 C54 1.400(4) . ?
C49 B1 1.644(4) . ?
C50 H50 0.9500 . ?
C50 C51 1.388(4) . ?
C51 C52 1.379(5) . ?
C51 C55A 1.560(7) . ?
C51 C55B 1.440(10) . ?
C52 H52 0.9500 . ?
C52 C53 1.387(4) . ?
C53 C54 1.389(4) . ?
C53 C56A 1.491(9) . ?
C53 C56B 1.646(18) . ?
C53 C56C 1.41(2) . ?
C54 H54 0.9500 . ?
F19A C55A 1.339(7) . ?
F20A C55A 1.208(8) . ?
F21A C55A 1.384(7) . ?
F22A C56A 1.348(10) . ?
F23A C56A 1.389(12) . ?
F24A C56A 1.309(11) . ?
F19B C55B 1.497(13) . ?
F20B C55B 1.350(17) . ?
F21B C55B 1.184(18) . ?
F22B C56B 1.297(19) . ?
F23B C56B 1.26(3) . ?
F24B C56B 1.38(2) . ?
F22C C56C 1.32(2) . ?
F23C C56C 1.39(2) . ?
F24C C56C 1.35(2) . ?

loop_
_geom_torsion_atom_site_label_1
_geom_torsion_atom_site_label_2
_geom_torsion_atom_site_label_3
_geom_torsion_atom_site_label_4
_geom_torsion
_geom_torsion_site_symmetry_1
_geom_torsion_site_symmetry_2
_geom_torsion_site_symmetry_3
_geom_torsion_site_symmetry_4
_geom_torsion_publ_flag
Bi1 C1 C2 C3 172.8(2) . . . . ?
Bi1 C1 C6 C5 -172.8(2) . . . . ?
Bi1 C9 C10 C11 -179.6(2) . . . . ?
Bi1 C9 C14 C13 179.0(2) . . . . ?
Bi1 C17 C18 C19 178.7(2) . . . . ?
Bi1 C17 C22 C21 -178.7(2) . . . . ?
C1 C2 C3 C4 -0.2(4) . . . . ?
C1 C2 C3 C7 -179.4(3) . . . . ?
C2 C1 C6 C5 -0.2(4) . . . . ?
C2 C3 C4 C5 0.7(5) . . . . ?
C3 C4 C5 C6 -1.0(5) . . . . ?
C3 C4 C5 C8 179.6(3) . . . . ?
C4 C5 C6 C1 0.7(4) . . . . ?
C6 C1 C2 C3 0.0(4) . . . . ?
C7 C3 C4 C5 179.9(3) . . . . ?
C8 C5 C6 C1 -179.8(3) . . . . ?
C9 C10 C11 C12 0.7(4) . . . . ?
C9 C10 C11 C15 -179.0(3) . . . . ?
C10 C9 C14 C13 0.2(4) . . . . ?
C10 C11 C12 C13 0.2(5) . . . . ?
C11 C12 C13 C14 -0.9(5) . . . . ?
C11 C12 C13 C16 176.8(3) . . . . ?
C12 C13 C14 C9 0.7(4) . . . . ?
C14 C9 C10 C11 -0.9(4) . . . . ?
C15 C11 C12 C13 179.9(3) . . . . ?
C16 C13 C14 C9 -177.0(3) . . . . ?
C17 C18 C19 C20 -0.2(5) . . . . ?
C17 C18 C19 C23 178.8(3) . . . . ?
C18 C17 C22 C21 -0.3(5) . . . . ?
C18 C19 C20 C21 0.3(5) . . . . ?
C19 C20 C21 C22 -0.4(5) . . . . ?
C19 C20 C21 C24 178.6(3) . . . . ?
C20 C21 C22 C17 0.4(4) . . . . ?
C22 C17 C18 C19 0.2(5) . . . . ?
C23 C19 C20 C21 -178.6(4) . . . . ?
C24 C21 C22 C17 -178.6(3) . . . . ?
C25 C26 C27 C28 0.6(4) . . . . ?
C25 C26 C27 C31 174.8(3) . . . . ?
C26 C25 C30 C29 -2.5(4) . . . . ?
C26 C25 B1 C33 141.3(2) . . . . ?
C26 C25 B1 C41 -97.0(3) . . . . ?
C26 C25 B1 C49 25.0(3) . . . . ?
C26 C27 C28 C29 -1.6(4) . . . . ?
C26 C27 C31 F1A 164.1(11) . . . . ?
C26 C27 C31 F2A 44.9(5) . . . . ?
C26 C27 C31 F3A -73.2(10) . . . . ?
C26 C27 C31 F1B 158(2) . . . . ?
C26 C27 C31 F2B 30.2(10) . . . . ?
C26 C27 C31 F3B -82(3) . . . . ?
C26 C27 C31 F1C 174.9(15) . . . . ?
C26 C27 C31 F2C 56.4(14) . . . . ?
C26 C27 C31 F3C -74.1(17) . . . . ?
C27 C28 C29 C30 0.5(4) . . . . ?
C27 C28 C29 C32 176.3(3) . . . . ?
C28 C27 C31 F1A -21.6(11) . . . . ?
C28 C27 C31 F2A -140.8(4) . . . . ?
C28 C27 C31 F3A 101.2(10) . . . . ?
C28 C27 C31 F1B -27(2) . . . . ?
C28 C27 C31 F2B -155.4(10) . . . . ?
C28 C27 C31 F3B 92(3) . . . . ?
C28 C27 C31 F1C -10.7(15) . . . . ?
C28 C27 C31 F2C -129.3(13) . . . . ?
C28 C27 C31 F3C 100.3(17) . . . . ?
C28 C29 C30 C25 1.5(4) . . . . ?
C28 C29 C32 F4A 10.3(5) . . . . ?
C28 C29 C32 F5A -109.4(4) . . . . ?
C28 C29 C32 F6A 131.8(4) . . . . ?
C28 C29 C32 F4B -16.3(8) . . . . ?
C28 C29 C32 F5B -148.9(9) . . . . ?
C28 C29 C32 F6B 104.0(7) . . . . ?
C28 C29 C32 F4C 35.6(7) . . . . ?
C28 C29 C32 F5C -84.9(7) . . . . ?
C28 C29 C32 F6C 159.2(7) . . . . ?
C30 C25 C26 C27 1.4(4) . . . . ?
C30 C25 B1 C33 -39.5(3) . . . . ?
C30 C25 B1 C41 82.2(3) . . . . ?
C30 C25 B1 C49 -155.9(2) . . . . ?
C30 C29 C32 F4A -173.8(4) . . . . ?
C30 C29 C32 F5A 66.4(5) . . . . ?
C30 C29 C32 F6A -52.4(5) . . . . ?
C30 C29 C32 F4B 159.5(7) . . . . ?
C30 C29 C32 F5B 26.9(9) . . . . ?
C30 C29 C32 F6B -80.2(7) . . . . ?
C30 C29 C32 F4C -148.6(7) . . . . ?
C30 C29 C32 F5C 91.0(7) . . . . ?
C30 C29 C32 F6C -25.0(7) . . . . ?
C31 C27 C28 C29 -175.8(3) . . . . ?
C32 C29 C30 C25 -174.3(3) . . . . ?
C33 C34 C35 C36 0.0(4) . . . . ?
C33 C34 C35 C39 -175.2(3) . . . . ?
C34 C33 C38 C37 3.4(4) . . . . ?
C34 C33 B1 C25 -28.0(3) . . . . ?
C34 C33 B1 C41 -146.0(2) . . . . ?
C34 C33 B1 C49 93.0(3) . . . . ?
C34 C35 C36 C37 1.6(4) . . . . ?
C34 C35 C39 F7A -31.3(5) . . . . ?
C34 C35 C39 F8A 88.0(4) . . . . ?
C34 C35 C39 F9A -152.7(3) . . . . ?
C34 C35 C39 F7B -51.9(5) . . . . ?
C34 C35 C39 F8B 63.1(5) . . . . ?
C34 C35 C39 F9B -177.2(4) . . . . ?
C35 C36 C37 C38 -0.7(4) . . . . ?
C35 C36 C37 C40 -178.3(3) . . . . ?
C36 C35 C39 F7A 153.5(4) . . . . ?
C36 C35 C39 F8A -87.3(4) . . . . ?
C36 C35 C39 F9A 32.1(5) . . . . ?
C36 C35 C39 F7B 132.8(4) . . . . ?
C36 C35 C39 F8B -112.2(5) . . . . ?
C36 C35 C39 F9B 7.6(6) . . . . ?
C36 C37 C38 C33 -1.9(4) . . . . ?
C36 C37 C40 F10A -53.6(5) . . . . ?
C36 C37 C40 F11A -179.2(4) . . . . ?
C36 C37 C40 F12A 62.2(5) . . . . ?
C36 C37 C40 F10B -97.9(7) . . . . ?
C36 C37 C40 F11B 143.2(6) . . . . ?
C36 C37 C40 F12B 23.8(7) . . . . ?
C36 C37 C40 F10C -17.7(9) . . . . ?
C36 C37 C40 F11C -144.3(5) . . . . ?
C36 C37 C40 F12C 106.4(7) . . . . ?
C38 C33 C34 C35 -2.5(4) . . . . ?
C38 C33 B1 C25 154.8(2) . . . . ?
C38 C33 B1 C41 36.7(3) . . . . ?
C38 C33 B1 C49 -84.3(3) . . . . ?
C38 C37 C40 F10A 128.9(4) . . . . ?
C38 C37 C40 F11A 3.3(5) . . . . ?
C38 C37 C40 F12A -115.4(4) . . . . ?
C38 C37 C40 F10B 84.5(7) . . . . ?
C38 C37 C40 F11B -34.3(7) . . . . ?
C38 C37 C40 F12B -153.8(7) . . . . ?
C38 C37 C40 F10C 164.7(8) . . . . ?
C38 C37 C40 F11C 38.1(6) . . . . ?
C38 C37 C40 F12C -71.2(7) . . . . ?
C39 C35 C36 C37 176.8(3) . . . . ?
C40 C37 C38 C33 175.6(3) . . . . ?
C41 C42 C43 C44 -0.8(4) . . . . ?
C41 C42 C43 C47 177.0(3) . . . . ?
C42 C41 C46 C45 -3.8(4) . . . . ?
C42 C41 B1 C25 -97.2(3) . . . . ?
C42 C41 B1 C33 23.0(3) . . . . ?
C42 C41 B1 C49 140.2(2) . . . . ?
C42 C43 C44 C45 -1.8(4) . . . . ?
C42 C43 C47 F13A -78.6(5) . . . . ?
C42 C43 C47 F14A 164.3(4) . . . . ?
C42 C43 C47 F15A 43.4(5) . . . . ?
C42 C43 C47 F13B -52.2(8) . . . . ?
C42 C43 C47 F14B -175.2(9) . . . . ?
C42 C43 C47 F15B 63.0(6) . . . . ?
C42 C43 C47 F13C -90.4(7) . . . . ?
C42 C43 C47 F14C 146.5(6) . . . . ?
C42 C43 C47 F15C 13.6(8) . . . . ?
C43 C44 C45 C46 1.5(4) . . . . ?
C43 C44 C45 C48 -177.9(3) . . . . ?
C44 C43 C47 F13A 99.3(5) . . . . ?
C44 C43 C47 F14A -17.8(5) . . . . ?
C44 C43 C47 F15A -138.7(4) . . . . ?
C44 C43 C47 F13B 125.7(7) . . . . ?
C44 C43 C47 F14B 2.7(9) . . . . ?
C44 C43 C47 F15B -119.1(6) . . . . ?
C44 C43 C47 F13C 87.5(7) . . . . ?
C44 C43 C47 F14C -35.5(7) . . . . ?
C44 C43 C47 F15C -168.5(7) . . . . ?
C44 C45 C46 C41 1.4(4) . . . . ?
C44 C45 C48 F16A 105.2(6) . . . . ?
C44 C45 C48 F17A -14.4(5) . . . . ?
C44 C45 C48 F18A -135.1(4) . . . . ?
C44 C45 C48 F16B 96.0(16) . . . . ?
C44 C45 C48 F17B -31.1(9) . . . . ?
C44 C45 C48 F18B -157.1(7) . . . . ?
C44 C45 C48 F16C 124.9(12) . . . . ?
C44 C45 C48 F17C 5.2(9) . . . . ?
C44 C45 C48 F18C -115.8(6) . . . . ?
C46 C41 C42 C43 3.5(4) . . . . ?
C46 C41 B1 C25 79.2(3) . . . . ?
C46 C41 B1 C33 -160.5(2) . . . . ?
C46 C41 B1 C49 -43.4(3) . . . . ?
C46 C45 C48 F16A -74.2(6) . . . . ?
C46 C45 C48 F17A 166.2(4) . . . . ?
C46 C45 C48 F18A 45.5(5) . . . . ?
C46 C45 C48 F16B -83.4(16) . . . . ?
C46 C45 C48 F17B 149.4(8) . . . . ?
C46 C45 C48 F18B 23.5(8) . . . . ?
C46 C45 C48 F16C -54.5(12) . . . . ?
C46 C45 C48 F17C -174.2(8) . . . . ?
C46 C45 C48 F18C 64.8(7) . . . . ?
C47 C43 C44 C45 -179.6(3) . . . . ?
C48 C45 C46 C41 -179.2(3) . . . . ?
C49 C50 C51 C52 0.2(5) . . . . ?
C49 C50 C51 C55A 171.5(4) . . . . ?
C49 C50 C51 C55B -165.8(6) . . . . ?
C50 C49 C54 C53 1.1(4) . . . . ?
C50 C49 B1 C25 -144.6(3) . . . . ?
C50 C49 B1 C33 96.0(3) . . . . ?
C50 C49 B1 C41 -25.5(3) . . . . ?
C50 C51 C52 C53 1.6(5) . . . . ?
C50 C51 C55A F19A 41.0(6) . . . . ?
C50 C51 C55A F20A -88.0(6) . . . . ?
C50 C51 C55A F21A 150.9(4) . . . . ?
C50 C51 C55B F19B -41.4(10) . . . . ?
C50 C51 C55B F20B -143.2(9) . . . . ?
C50 C51 C55B F21B 80.2(14) . . . . ?
C51 C52 C53 C54 -2.0(5) . . . . ?
C51 C52 C53 C56A 179.5(5) . . . . ?
C51 C52 C53 C56B 163.7(8) . . . . ?
C51 C52 C53 C56C -166.6(10) . . . . ?
C52 C51 C55A F19A -147.7(5) . . . . ?
C52 C51 C55A F20A 83.3(7) . . . . ?
C52 C51 C55A F21A -37.7(6) . . . . ?
C52 C51 C55B F19B 151.6(6) . . . . ?
C52 C51 C55B F20B 49.8(11) . . . . ?
C52 C51 C55B F21B -86.8(13) . . . . ?
C52 C53 C54 C49 0.6(5) . . . . ?
C52 C53 C56A F22A -36.4(9) . . . . ?
C52 C53 C56A F23A -151.7(6) . . . . ?
C52 C53 C56A F24A 82.6(7) . . . . ?
C52 C53 C56B F22B -41.6(16) . . . . ?
C52 C53 C56B F23B 177.6(12) . . . . ?
C52 C53 C56B F24B 69.1(11) . . . . ?
C52 C53 C56C F22C -24(2) . . . . ?
C52 C53 C56C F23C -133.6(10) . . . . ?
C52 C53 C56C F24C 111.7(14) . . . . ?
C54 C49 C50 C51 -1.6(4) . . . . ?
C54 C49 B1 C25 42.3(3) . . . . ?
C54 C49 B1 C33 -77.1(3) . . . . ?
C54 C49 B1 C41 161.3(2) . . . . ?
C54 C53 C56A F22A 145.1(6) . . . . ?
C54 C53 C56A F23A 29.8(10) . . . . ?
C54 C53 C56A F24A -95.9(7) . . . . ?
C54 C53 C56B F22B 124.5(11) . . . . ?
C54 C53 C56B F23B -16.3(17) . . . . ?
C54 C53 C56B F24B -124.8(9) . . . . ?
C54 C53 C56C F22C 171.7(11) . . . . ?
C54 C53 C56C F23C 62.4(16) . . . . ?
C54 C53 C56C F24C -52(2) . . . . ?
B1 C25 C26 C27 -179.4(2) . . . . ?
B1 C25 C30 C29 178.3(2) . . . . ?
B1 C33 C34 C35 -179.9(3) . . . . ?
B1 C33 C38 C37 -179.2(2) . . . . ?
B1 C41 C42 C43 -179.8(2) . . . . ?
B1 C41 C46 C45 179.4(3) . . . . ?
B1 C49 C50 C51 -175.1(3) . . . . ?
B1 C49 C54 C53 174.8(3) . . . . ?
C55A C51 C52 C53 -169.4(4) . . . . ?
C56A C53 C54 C49 179.1(5) . . . . ?
C55B C51 C52 C53 168.9(6) . . . . ?
C56B C53 C54 C49 -165.3(7) . . . . ?
C56C C53 C54 C49 163.3(11) . . . . ?
